data_4063599
loop_
_publ_author_name
'Sues, Peter E.'
'Lough, Alan J.'
'Morris, Robert H.'

_publ_section_title
;
 Stereoelectronic Factors in Iron Catalysis: Synthesis and
 Characterization of Aryl-Substituted Iron(II) Carbonyl P--N--N--P
 Complexes and Their Use in the Asymmetric Transfer Hydrogenation of
 Ketones
;
_journal_issue 16
_journal_name_full Organometallics
_journal_page_first 4418
_journal_paper_doi 10.1021/om2005172
_journal_volume 30
_journal_year 2011
_chemical_absolute_configuration ad
_chemical_formula_moiety 'C50 H52 Fe N4 P2, 0.5(C H4 O), Br4 Fe'
_chemical_formula_sum 'C50.5 H54 Br4 Fe2 N4 O0.5 P2'
_chemical_formula_weight 1218.26
_chemical_name_systematic
; 
 ? 
;
_space_group_IT_number 19
_symmetry_cell_setting orthorhombic
_symmetry_space_group_name_Hall 'P 2ac 2ab'
_symmetry_space_group_name_H-M 'P 21 21 21'
_atom_sites_solution_hydrogens geom
_atom_sites_solution_primary direct
_atom_sites_solution_secondary difmap
_audit_creation_method SHELXL-97
_cell_angle_alpha 90.00
_cell_angle_beta 90.00
_cell_angle_gamma 90.00
_cell_formula_units_Z 4
_cell_length_a 12.0864(2)
_cell_length_b 13.2175(2)
_cell_length_c 33.0962(5)
_cell_measurement_reflns_used 41501
_cell_measurement_temperature 150(1)
_cell_measurement_theta_max 27.5
_cell_measurement_theta_min 2.6
_cell_volume 5287.18(14)
_computing_cell_refinement 'Denzo-SMN (Otwinowski & Minor, 1997)'
_computing_data_collection 'Collect (Nonius B.V., 1997-2002)'
_computing_data_reduction Denzo-SMN
_computing_molecular_graphics 'PLATON (Spek, 2003)'
_computing_publication_material 'SHELXTL V6.1'
_computing_structure_refinement 'SHELXTL V6.1 (Sheldrick, 2008)'
_computing_structure_solution 'SIR-92 (Altomare et al., 1994)'
_diffrn_ambient_temperature 150(1)
_diffrn_measured_fraction_theta_full 0.995
_diffrn_measured_fraction_theta_max 0.995
_diffrn_measurement_device_type 'Nonius KappaCCD'
_diffrn_measurement_method '\w scans'
_diffrn_radiation_monochromator graphite
_diffrn_radiation_source 'fine-focus sealed tube'
_diffrn_radiation_type MoK\a
_diffrn_radiation_wavelength 0.71073
_diffrn_reflns_av_R_equivalents 0.0627
_diffrn_reflns_av_sigmaI/netI 0.0868
_diffrn_reflns_limit_h_max 15
_diffrn_reflns_limit_h_min -13
_diffrn_reflns_limit_k_max 17
_diffrn_reflns_limit_k_min -17
_diffrn_reflns_limit_l_max 42
_diffrn_reflns_limit_l_min -42
_diffrn_reflns_number 41501
_diffrn_reflns_theta_full 27.49
_diffrn_reflns_theta_max 27.49
_diffrn_reflns_theta_min 2.59
_exptl_absorpt_coefficient_mu 3.670
_exptl_absorpt_correction_T_max 0.585
_exptl_absorpt_correction_T_min 0.494
_exptl_absorpt_correction_type multi-scan
_exptl_absorpt_process_details
;
multi-scan from symmetry-related measurements 
 Sortav (Blessing 1995)
;
_exptl_crystal_colour orange
_exptl_crystal_density_diffrn 1.530
_exptl_crystal_density_method 'not measured'
_exptl_crystal_description block
_exptl_crystal_F_000 2444
_exptl_crystal_size_max 0.20
_exptl_crystal_size_mid 0.20
_exptl_crystal_size_min 0.16
_refine_diff_density_max 1.074
_refine_diff_density_min -1.075
_refine_diff_density_rms 0.109
_refine_ls_abs_structure_details 'Flack H D (1983), Acta Cryst. A39, 876-881'
_refine_ls_abs_structure_Flack -0.028(10)
_refine_ls_extinction_method none
_refine_ls_goodness_of_fit_ref 1.030
_refine_ls_hydrogen_treatment constr
_refine_ls_matrix_type full
_refine_ls_number_parameters 577
_refine_ls_number_reflns 11744
_refine_ls_number_restraints 8
_refine_ls_restrained_S_all 1.031
_refine_ls_R_factor_all 0.1119
_refine_ls_R_factor_gt 0.0582
_refine_ls_shift/su_max 0.001
_refine_ls_shift/su_mean 0.000
_refine_ls_structure_factor_coef Fsqd
_refine_ls_weighting_details 'calc w=1/[\s^2^(Fo^2^)+(0.0850P)^2^+0.0569P] where P=(Fo^2^+2Fc^2^)/3'
_refine_ls_weighting_scheme calc
_refine_ls_wR_factor_gt 0.1344
_refine_ls_wR_factor_ref 0.1554
_reflns_number_gt 7585
_reflns_number_total 11744
_reflns_threshold_expression I>2\s(I)
_cod_data_source_file om2005172_si_002.cif
_cod_data_source_block 3a
_cod_depositor_comments
;
The following automatic conversions were performed:

'_symmetry_cell_setting' value 'Orthorhombic' changed to
'orthorhombic' according to the built-in table from CIF Core
dictionary named 'cif_core.dic' version 2.4.1 from 2010-06-29.

Automatic conversion script
Id: cif_fix_values 1715 2011-07-08 13:25:40Z adriana 
;
_cod_original_formula_sum 'C50.50 H54 Br4 Fe2 N4 O0.50 P2'
_cod_database_code 4063599

loop_
_symmetry_equiv_pos_as_xyz
'x, y, z'
'-x+1/2, -y, z+1/2'
'x+1/2, -y+1/2, -z'
'-x, y+1/2, -z+1/2'

loop_
_atom_site_label
_atom_site_type_symbol
_atom_site_fract_x
_atom_site_fract_y
_atom_site_fract_z
_atom_site_U_iso_or_equiv
_atom_site_adp_type
_atom_site_occupancy
_atom_site_symmetry_multiplicity
_atom_site_calc_flag
_atom_site_refinement_flags
Fe1 Fe 0.90680(7) 0.37134(6) 0.37676(2) 0.02348(19) Uani 1 1 d .
P1 P 0.96192(13) 0.45059(12) 0.31973(4) 0.0258(3) Uani 1 1 d .
P2 P 0.84753(13) 0.48625(12) 0.42190(4) 0.0262(3) Uani 1 1 d .
N1 N 0.9544(4) 0.2485(3) 0.34820(13) 0.0266(11) Uani 1 1 d .
N2 N 0.8565(4) 0.2730(4) 0.41770(14) 0.0264(11) Uani 1 1 d .
N3 N 0.7662(4) 0.3625(4) 0.35062(15) 0.0298(11) Uani 1 1 d .
N4 N 1.0446(4) 0.3794(4) 0.40512(14) 0.0259(10) Uani 1 1 d .
C1 C 0.8563(5) 0.1681(4) 0.40265(17) 0.0274(13) Uani 1 1 d .
H1A H 0.7894 0.1608 0.3851 0.033 Uiso 1 1 calc R
C2 C 0.9580(6) 0.1587(4) 0.37479(18) 0.0335(14) Uani 1 1 d .
H2A H 1.0253 0.1652 0.3922 0.040 Uiso 1 1 calc R
C3 C 0.9754(5) 0.2447(5) 0.31078(18) 0.0319(14) Uani 1 1 d .
H3A H 0.9952 0.1822 0.2986 0.038 Uiso 1 1 calc R
C4 C 0.9691(6) 0.3389(4) 0.28575(17) 0.0310(14) Uani 1 1 d .
H4A H 0.9027 0.3366 0.2683 0.037 Uiso 1 1 calc R
H4B H 1.0352 0.3439 0.2682 0.037 Uiso 1 1 calc R
C5 C 0.8291(5) 0.2959(5) 0.45398(18) 0.0301(14) Uani 1 1 d .
H5A H 0.8078 0.2445 0.4725 0.036 Uiso 1 1 calc R
C6 C 0.8311(6) 0.4042(4) 0.46695(18) 0.0337(15) Uani 1 1 d .
H6A H 0.8933 0.4156 0.4859 0.040 Uiso 1 1 calc R
H6B H 0.7613 0.4211 0.4811 0.040 Uiso 1 1 calc R
C7 C 0.6853(6) 0.3617(5) 0.3334(2) 0.0412(16) Uani 1 1 d .
C8 C 0.5805(8) 0.3724(8) 0.3121(4) 0.097(4) Uani 1 1 d .
H8A H 0.5693 0.3138 0.2943 0.146 Uiso 1 1 calc R
H8B H 0.5818 0.4343 0.2958 0.146 Uiso 1 1 calc R
H8C H 0.5199 0.3761 0.3317 0.146 Uiso 1 1 calc R
C9 C 1.1182(6) 0.3855(5) 0.42643(19) 0.0339(15) Uani 1 1 d .
C10 C 1.2111(6) 0.3957(7) 0.4549(2) 0.057(2) Uani 1 1 d .
H10A H 1.2250 0.4676 0.4601 0.085 Uiso 1 1 calc R
H10B H 1.2775 0.3649 0.4432 0.085 Uiso 1 1 calc R
H10C H 1.1927 0.3616 0.4803 0.085 Uiso 1 1 calc R
C11 C 0.9643(6) 0.0567(5) 0.35385(19) 0.0374(16) Uani 1 1 d .
C12 C 0.8798(8) 0.0219(6) 0.3317(2) 0.058(2) Uani 1 1 d U
H12A H 0.8171 0.0635 0.3268 0.069 Uiso 1 1 calc R
C13 C 0.8847(10) -0.0776(6) 0.3155(3) 0.083(3) Uani 1 1 d U
H13A H 0.8242 -0.1022 0.3001 0.099 Uiso 1 1 calc R
C14 C 0.9715(12) -0.1366(6) 0.3215(3) 0.093(3) Uani 1 1 d U
H14A H 0.9724 -0.2037 0.3112 0.111 Uiso 1 1 calc R
C15 C 1.0574(11) -0.1008(6) 0.3421(3) 0.086(3) Uani 1 1 d U
H15A H 1.1208 -0.1424 0.3456 0.103 Uiso 1 1 calc R
C16 C 1.0568(7) -0.0039(6) 0.3587(2) 0.0527(19) Uani 1 1 d U
H16A H 1.1192 0.0203 0.3732 0.063 Uiso 1 1 calc R
C21 C 0.8512(6) 0.0840(5) 0.43351(18) 0.0325(15) Uani 1 1 d .
C22 C 0.7662(7) 0.0160(5) 0.4330(2) 0.0471(18) Uani 1 1 d .
H22A H 0.7069 0.0245 0.4145 0.056 Uiso 1 1 calc R
C23 C 0.7657(9) -0.0655(6) 0.4595(2) 0.062(2) Uani 1 1 d .
H23A H 0.7067 -0.1129 0.4588 0.074 Uiso 1 1 calc R
C24 C 0.8502(10) -0.0774(6) 0.4866(2) 0.072(3) Uani 1 1 d .
H24A H 0.8499 -0.1336 0.5045 0.087 Uiso 1 1 calc R
C25 C 0.9339(8) -0.0096(7) 0.4881(2) 0.059(2) Uani 1 1 d .
H25A H 0.9916 -0.0181 0.5073 0.071 Uiso 1 1 calc R
C26 C 0.9364(6) 0.0723(5) 0.46170(19) 0.0417(17) Uani 1 1 d .
H26A H 0.9953 0.1198 0.4628 0.050 Uiso 1 1 calc R
C31 C 0.8689(5) 0.5364(5) 0.29416(17) 0.0277(13) Uani 1 1 d .
C32 C 0.8056(6) 0.6010(5) 0.31726(18) 0.0360(15) Uani 1 1 d .
H32A H 0.8095 0.5974 0.3459 0.043 Uiso 1 1 calc R
C33 C 0.7355(6) 0.6718(5) 0.2989(2) 0.0410(17) Uani 1 1 d .
H33A H 0.6918 0.7150 0.3154 0.049 Uiso 1 1 calc R
C34 C 0.7287(5) 0.6802(5) 0.25740(19) 0.0346(15) Uani 1 1 d .
C35 C 0.7939(5) 0.6149(5) 0.23449(19) 0.0365(15) Uani 1 1 d .
H35A H 0.7914 0.6193 0.2059 0.044 Uiso 1 1 calc R
C36 C 0.8613(6) 0.5445(5) 0.25212(17) 0.0369(16) Uani 1 1 d .
H36A H 0.9037 0.5004 0.2355 0.044 Uiso 1 1 calc R
C37 C 0.6522(6) 0.7548(6) 0.2382(2) 0.0497(19) Uani 1 1 d .
H37A H 0.6087 0.7211 0.2172 0.075 Uiso 1 1 calc R
H37B H 0.6953 0.8099 0.2262 0.075 Uiso 1 1 calc R
H37C H 0.6022 0.7825 0.2588 0.075 Uiso 1 1 calc R
C41 C 1.0970(5) 0.5074(4) 0.31163(17) 0.0297(14) Uani 1 1 d .
C42 C 1.1912(6) 0.4543(5) 0.32515(19) 0.0385(16) Uani 1 1 d .
H42A H 1.1829 0.3916 0.3389 0.046 Uiso 1 1 calc R
C43 C 1.2946(6) 0.4930(5) 0.3185(2) 0.0402(17) Uani 1 1 d .
H43A H 1.3572 0.4580 0.3288 0.048 Uiso 1 1 calc R
C44 C 1.3106(6) 0.5825(6) 0.2970(2) 0.0442(18) Uani 1 1 d .
C45 C 1.2192(6) 0.6344(6) 0.2851(2) 0.0519(19) Uani 1 1 d .
H45A H 1.2281 0.6969 0.2713 0.062 Uiso 1 1 calc R
C46 C 1.1124(6) 0.5982(5) 0.2926(2) 0.0441(18) Uani 1 1 d .
H46A H 1.0501 0.6370 0.2844 0.053 Uiso 1 1 calc R
C47 C 1.4293(6) 0.6212(7) 0.2881(3) 0.063(2) Uani 1 1 d .
H47A H 1.4277 0.6948 0.2843 0.095 Uiso 1 1 calc R
H47B H 1.4572 0.5890 0.2634 0.095 Uiso 1 1 calc R
H47C H 1.4779 0.6044 0.3108 0.095 Uiso 1 1 calc R
C51 C 0.7121(5) 0.5453(4) 0.41721(16) 0.0269(13) Uani 1 1 d .
C52 C 0.6193(5) 0.4863(5) 0.41541(17) 0.0321(15) Uani 1 1 d .
H52A H 0.6264 0.4152 0.4186 0.039 Uiso 1 1 calc R
C53 C 0.5154(6) 0.5271(5) 0.40905(19) 0.0401(16) Uani 1 1 d .
H53A H 0.4528 0.4838 0.4074 0.048 Uiso 1 1 calc R
C54 C 0.5017(6) 0.6307(5) 0.40504(18) 0.0385(16) Uani 1 1 d .
C55 C 0.5917(6) 0.6905(5) 0.40633(18) 0.0371(16) Uani 1 1 d .
H55A H 0.5831 0.7615 0.4031 0.045 Uiso 1 1 calc R
C56 C 0.6994(6) 0.6501(5) 0.41238(16) 0.0322(15) Uani 1 1 d .
H56A H 0.7620 0.6935 0.4131 0.039 Uiso 1 1 calc R
C57 C 0.3868(6) 0.6734(6) 0.3992(2) 0.053(2) Uani 1 1 d .
H57A H 0.3890 0.7267 0.3786 0.080 Uiso 1 1 calc R
H57B H 0.3603 0.7019 0.4247 0.080 Uiso 1 1 calc R
H57C H 0.3367 0.6194 0.3904 0.080 Uiso 1 1 calc R
C61 C 0.9397(5) 0.5870(5) 0.43699(17) 0.0284(14) Uani 1 1 d .
C62 C 1.0131(5) 0.6300(5) 0.40949(17) 0.0352(15) Uani 1 1 d .
H62A H 1.0138 0.6066 0.3823 0.042 Uiso 1 1 calc R
C63 C 1.0850(6) 0.7060(5) 0.42096(18) 0.0355(15) Uani 1 1 d .
H63A H 1.1330 0.7350 0.4014 0.043 Uiso 1 1 calc R
C64 C 1.0885(6) 0.7406(5) 0.4603(2) 0.0388(16) Uani 1 1 d .
C65 C 1.0170(6) 0.6967(5) 0.48803(19) 0.0401(17) Uani 1 1 d .
H65A H 1.0184 0.7194 0.5153 0.048 Uiso 1 1 calc R
C66 C 0.9446(5) 0.6216(5) 0.47746(18) 0.0373(15) Uani 1 1 d .
H66A H 0.8976 0.5927 0.4973 0.045 Uiso 1 1 calc R
C67 C 1.1689(6) 0.8224(6) 0.4726(2) 0.053(2) Uani 1 1 d .
H67A H 1.1525 0.8444 0.5002 0.080 Uiso 1 1 calc R
H67B H 1.1619 0.8799 0.4541 0.080 Uiso 1 1 calc R
H67C H 1.2445 0.7958 0.4714 0.080 Uiso 1 1 calc R
Fe2 Fe 0.95249(8) 0.37024(7) 0.60036(3) 0.0402(2) Uani 1 1 d .
Br4 Br 0.91415(12) 0.54175(7) 0.58026(3) 0.0943(4) Uani 1 1 d .
Br3 Br 0.78619(9) 0.28392(9) 0.62465(3) 0.0816(3) Uani 1 1 d .
Br2 Br 1.07931(7) 0.38398(7) 0.65917(2) 0.0639(3) Uani 1 1 d .
Br1 Br 1.03103(7) 0.27300(6) 0.54372(2) 0.0571(2) Uani 1 1 d .
O1S O 0.6402(12) 0.4088(9) 0.1919(5) 0.091(4) Uani 0.50 1 d PD
H1O H 0.6284 0.4196 0.1672 0.136 Uiso 0.50 1 d PR
C1S C 0.5313(14) 0.4102(15) 0.2067(7) 0.091(4) Uani 0.50 1 d PD
H1S1 H 0.5273 0.3706 0.2317 0.136 Uiso 0.50 1 calc PR
H1S2 H 0.4814 0.3808 0.1865 0.136 Uiso 0.50 1 calc PR
H1S3 H 0.5092 0.4802 0.2122 0.136 Uiso 0.50 1 calc PR

loop_
_atom_site_aniso_label
_atom_site_aniso_U_11
_atom_site_aniso_U_22
_atom_site_aniso_U_33
_atom_site_aniso_U_23
_atom_site_aniso_U_13
_atom_site_aniso_U_12
Fe1 0.0260(4) 0.0234(4) 0.0210(4) 0.0013(4) -0.0006(3) 0.0015(4)
P1 0.0296(9) 0.0265(8) 0.0212(7) 0.0009(6) 0.0015(6) -0.0002(7)
P2 0.0290(9) 0.0251(8) 0.0246(7) -0.0001(7) 0.0013(6) 0.0023(7)
N1 0.032(3) 0.025(3) 0.023(2) -0.003(2) 0.000(2) -0.005(2)
N2 0.028(3) 0.023(3) 0.028(3) 0.004(2) 0.003(2) -0.001(2)
N3 0.032(3) 0.025(3) 0.033(3) 0.000(2) 0.006(2) 0.000(2)
N4 0.028(3) 0.025(3) 0.025(2) 0.001(2) 0.005(2) 0.002(2)
C1 0.036(4) 0.023(3) 0.023(3) -0.002(3) -0.005(3) -0.002(3)
C2 0.047(4) 0.027(3) 0.027(3) 0.004(3) -0.002(3) 0.005(3)
C3 0.030(4) 0.034(4) 0.032(3) -0.002(3) 0.000(3) 0.002(3)
C4 0.044(4) 0.024(3) 0.025(3) 0.000(3) 0.002(3) -0.001(3)
C5 0.033(4) 0.028(3) 0.029(3) 0.004(3) 0.003(3) 0.007(3)
C6 0.046(4) 0.027(3) 0.028(3) 0.005(3) 0.007(3) 0.008(3)
C7 0.028(4) 0.034(4) 0.062(4) -0.006(4) -0.011(3) 0.004(3)
C8 0.072(7) 0.070(6) 0.151(10) -0.010(7) -0.073(7) 0.019(6)
C9 0.038(4) 0.030(4) 0.033(3) -0.002(3) 0.003(3) 0.004(3)
C10 0.052(5) 0.076(6) 0.042(4) -0.008(4) -0.020(3) -0.006(4)
C11 0.058(5) 0.024(3) 0.030(3) -0.001(3) 0.008(3) 0.002(3)
C12 0.093(7) 0.036(4) 0.044(4) -0.007(3) 0.030(4) -0.008(4)
C13 0.157(8) 0.038(4) 0.053(5) -0.014(4) 0.038(5) -0.027(5)
C14 0.203(11) 0.019(4) 0.056(5) -0.002(4) 0.066(6) 0.004(4)
C15 0.170(9) 0.043(4) 0.044(5) 0.018(3) 0.049(5) 0.051(5)
C16 0.072(6) 0.050(4) 0.036(4) 0.015(3) 0.023(3) 0.024(4)
C21 0.048(4) 0.022(3) 0.027(3) 0.000(3) 0.003(3) 0.000(3)
C22 0.071(5) 0.033(4) 0.037(4) 0.004(3) 0.011(3) -0.005(4)
C23 0.111(8) 0.028(4) 0.046(4) 0.002(4) 0.016(5) -0.013(4)
C24 0.146(10) 0.032(4) 0.039(4) 0.011(4) 0.042(6) 0.021(6)
C25 0.082(7) 0.059(5) 0.036(4) 0.003(4) 0.009(4) 0.032(5)
C26 0.056(5) 0.037(4) 0.031(3) 0.001(3) 0.003(3) 0.014(3)
C31 0.027(3) 0.030(3) 0.027(3) -0.002(3) 0.001(2) 0.008(3)
C32 0.047(4) 0.036(4) 0.025(3) 0.009(3) -0.002(3) -0.003(3)
C33 0.048(4) 0.035(4) 0.040(4) 0.005(3) 0.007(3) 0.003(3)
C34 0.025(3) 0.039(4) 0.040(4) 0.012(3) -0.003(3) -0.004(3)
C35 0.033(4) 0.044(4) 0.032(3) 0.002(3) -0.003(3) 0.004(3)
C36 0.052(4) 0.037(4) 0.021(3) -0.001(3) 0.005(3) 0.004(3)
C37 0.043(4) 0.049(5) 0.057(4) 0.025(4) -0.002(4) 0.016(4)
C41 0.037(4) 0.030(3) 0.023(3) -0.006(3) -0.006(3) -0.002(3)
C42 0.049(5) 0.031(3) 0.036(3) 0.000(3) 0.009(3) 0.004(3)
C43 0.030(4) 0.044(4) 0.047(4) 0.001(3) 0.007(3) 0.013(3)
C44 0.033(4) 0.050(4) 0.049(4) -0.005(4) 0.007(3) -0.011(4)
C45 0.050(5) 0.035(4) 0.071(5) 0.020(4) -0.003(4) -0.008(4)
C46 0.042(4) 0.040(4) 0.051(4) 0.012(3) -0.008(3) -0.005(3)
C47 0.041(5) 0.066(5) 0.084(6) 0.006(5) 0.017(4) -0.009(4)
C51 0.026(3) 0.028(3) 0.027(3) -0.004(3) 0.001(2) 0.007(3)
C52 0.035(4) 0.034(4) 0.028(3) 0.003(3) 0.005(3) 0.007(3)
C53 0.031(4) 0.046(4) 0.044(4) 0.007(3) 0.006(3) 0.001(3)
C54 0.045(4) 0.042(4) 0.029(3) -0.003(3) 0.001(3) 0.012(4)
C55 0.053(4) 0.029(3) 0.029(3) -0.005(3) -0.004(3) 0.017(4)
C56 0.038(4) 0.037(4) 0.022(3) -0.002(3) -0.001(3) 0.007(3)
C57 0.045(5) 0.060(5) 0.055(5) -0.018(4) 0.000(4) 0.017(4)
C61 0.032(4) 0.029(3) 0.025(3) -0.001(3) -0.005(3) 0.005(3)
C62 0.043(4) 0.039(4) 0.024(3) -0.003(3) -0.004(3) -0.003(3)
C63 0.042(4) 0.031(3) 0.034(3) -0.006(3) 0.007(3) -0.006(3)
C64 0.038(4) 0.035(4) 0.044(4) -0.012(3) -0.006(3) 0.003(3)
C65 0.043(4) 0.046(4) 0.032(3) -0.013(3) -0.001(3) -0.006(4)
C66 0.042(4) 0.042(4) 0.028(3) -0.001(3) 0.003(3) 0.000(3)
C67 0.040(4) 0.057(5) 0.062(5) -0.017(4) -0.005(4) -0.002(4)
Fe2 0.0480(6) 0.0360(5) 0.0367(5) 0.0039(5) 0.0008(4) -0.0008(5)
Br4 0.1798(13) 0.0477(5) 0.0556(5) 0.0103(4) -0.0054(6) 0.0343(7)
Br3 0.0832(7) 0.1092(8) 0.0522(5) -0.0100(5) 0.0124(5) -0.0535(6)
Br2 0.0567(5) 0.0859(6) 0.0490(4) 0.0000(4) -0.0092(4) 0.0032(5)
Br1 0.0680(5) 0.0527(5) 0.0506(4) -0.0077(4) -0.0005(4) 0.0184(4)
O1S 0.105(9) 0.061(6) 0.106(9) 0.033(6) -0.007(8) -0.005(7)
C1S 0.105(9) 0.061(6) 0.106(9) 0.033(6) -0.007(8) -0.005(7)

loop_
_atom_type_symbol
_atom_type_description
_atom_type_scat_dispersion_real
_atom_type_scat_dispersion_imag
_atom_type_scat_source
C C 0.0033 0.0016 'International Tables Vol C Tables 4.2.6.8 and 6.1.1.4'
H H 0.0000 0.0000 'International Tables Vol C Tables 4.2.6.8 and 6.1.1.4'
N N 0.0061 0.0033 'International Tables Vol C Tables 4.2.6.8 and 6.1.1.4'
P P 0.1023 0.0942 'International Tables Vol C Tables 4.2.6.8 and 6.1.1.4'
Fe Fe 0.3463 0.8444 'International Tables Vol C Tables 4.2.6.8 and 6.1.1.4'
Br Br -0.2901 2.4595 'International Tables Vol C Tables 4.2.6.8 and 6.1.1.4'
O O 0.0106 0.0060 'International Tables Vol C Tables 4.2.6.8 and 6.1.1.4'

loop_
_geom_angle_atom_site_label_1
_geom_angle_atom_site_label_2
_geom_angle_atom_site_label_3
_geom_angle
N3 Fe1 N4 177.6(2)
N3 Fe1 N1 89.5(2)
N4 Fe1 N1 91.6(2)
N3 Fe1 N2 89.8(2)
N4 Fe1 N2 88.2(2)
N1 Fe1 N2 82.9(2)
N3 Fe1 P2 93.38(15)
N4 Fe1 P2 85.05(14)
N1 Fe1 P2 166.27(14)
N2 Fe1 P2 83.72(14)
N3 Fe1 P1 84.97(15)
N4 Fe1 P1 97.31(14)
N1 Fe1 P1 83.97(14)
N2 Fe1 P1 165.88(15)
P2 Fe1 P1 109.63(6)
C31 P1 C41 103.3(3)
C31 P1 C4 104.1(3)
C41 P1 C4 101.4(3)
C31 P1 Fe1 119.9(2)
C41 P1 Fe1 125.44(19)
C4 P1 Fe1 98.69(19)
C61 P2 C51 105.2(3)
C61 P2 C6 106.0(3)
C51 P2 C6 102.9(3)
C61 P2 Fe1 119.0(2)
C51 P2 Fe1 121.33(19)
C6 P2 Fe1 100.0(2)
C3 N1 C2 123.1(5)
C3 N1 Fe1 124.2(4)
C2 N1 Fe1 112.7(3)
C5 N2 C1 122.6(5)
C5 N2 Fe1 124.5(4)
C1 N2 Fe1 112.8(3)
C7 N3 Fe1 175.6(5)
C9 N4 Fe1 171.0(5)
N2 C1 C21 117.6(5)
N2 C1 C2 106.1(5)
C21 C1 C2 112.2(5)
N1 C2 C11 116.3(5)
N1 C2 C1 105.6(5)
C11 C2 C1 112.6(5)
N1 C3 C4 119.9(5)
C3 C4 P1 109.2(4)
N2 C5 C6 119.4(5)
C5 C6 P2 109.3(4)
N3 C7 C8 173.8(8)
N4 C9 C10 178.0(7)
C12 C11 C16 118.7(7)
C12 C11 C2 121.1(7)
C16 C11 C2 120.1(7)
C11 C12 C13 119.5(9)
C14 C13 C12 121.5(11)
C13 C14 C15 119.1(9)
C14 C15 C16 121.7(10)
C11 C16 C15 119.4(9)
C22 C21 C26 119.3(6)
C22 C21 C1 120.5(6)
C26 C21 C1 120.1(6)
C21 C22 C23 120.5(8)
C24 C23 C22 120.0(8)
C25 C24 C23 120.3(7)
C24 C25 C26 120.6(8)
C25 C26 C21 119.3(7)
C32 C31 C36 117.9(6)
C32 C31 P1 118.3(4)
C36 C31 P1 123.7(5)
C31 C32 C33 120.6(6)
C34 C33 C32 121.4(6)
C33 C34 C35 117.3(6)
C33 C34 C37 120.8(7)
C35 C34 C37 121.9(6)
C36 C35 C34 121.8(6)
C35 C36 C31 121.0(6)
C46 C41 C42 118.2(6)
C46 C41 P1 123.6(5)
C42 C41 P1 118.3(5)
C43 C42 C41 120.1(6)
C42 C43 C44 121.7(7)
C45 C44 C43 117.7(6)
C45 C44 C47 122.0(7)
C43 C44 C47 120.3(7)
C44 C45 C46 121.8(7)
C41 C46 C45 120.5(7)
C52 C51 C56 117.9(6)
C52 C51 P2 119.8(5)
C56 C51 P2 122.1(5)
C51 C52 C53 121.9(6)
C52 C53 C54 120.6(7)
C55 C54 C53 118.8(6)
C55 C54 C57 121.8(6)
C53 C54 C57 119.4(7)
C54 C55 C56 121.6(6)
C51 C56 C55 119.2(6)
C62 C61 C66 117.3(6)
C62 C61 P2 120.9(4)
C66 C61 P2 121.7(5)
C63 C62 C61 121.2(5)
C62 C63 C64 121.3(6)
C63 C64 C65 117.7(6)
C63 C64 C67 120.7(7)
C65 C64 C67 121.6(6)
C66 C65 C64 122.2(6)
C65 C66 C61 120.2(6)
Br4 Fe2 Br3 111.82(6)
Br4 Fe2 Br1 110.81(5)
Br3 Fe2 Br1 108.86(5)
Br4 Fe2 Br2 105.45(5)
Br3 Fe2 Br2 106.47(5)
Br1 Fe2 Br2 113.37(5)

loop_
_geom_bond_atom_site_label_1
_geom_bond_atom_site_label_2
_geom_bond_distance
Fe1 N3 1.910(5)
Fe1 N4 1.915(5)
Fe1 N1 1.965(5)
Fe1 N2 1.974(5)
Fe1 P2 2.2477(17)
Fe1 P1 2.2592(16)
P1 C31 1.807(6)
P1 C41 1.816(6)
P1 C4 1.858(6)
P2 C61 1.807(6)
P2 C51 1.820(6)
P2 C6 1.854(6)
N1 C3 1.265(7)
N1 C2 1.477(7)
N2 C5 1.282(7)
N2 C1 1.473(7)
N3 C7 1.132(8)
N4 C9 1.138(8)
C1 C21 1.511(8)
C1 C2 1.541(9)
C2 C11 1.518(9)
C3 C4 1.497(8)
C5 C6 1.495(9)
C7 C8 1.457(10)
C9 C10 1.472(10)
C11 C12 1.339(11)
C11 C16 1.385(10)
C12 C13 1.421(11)
C13 C14 1.323(16)
C14 C15 1.329(16)
C15 C16 1.394(12)
C21 C22 1.366(10)
C21 C26 1.398(9)
C22 C23 1.387(10)
C23 C24 1.369(13)
C24 C25 1.353(13)
C25 C26 1.392(11)
C31 C32 1.378(9)
C31 C36 1.399(8)
C32 C33 1.402(9)
C33 C34 1.380(9)
C34 C35 1.393(9)
C34 C37 1.493(9)
C35 C36 1.367(9)
C41 C46 1.369(9)
C41 C42 1.411(9)
C42 C43 1.368(10)
C43 C44 1.394(10)
C44 C45 1.358(10)
C44 C47 1.552(10)
C45 C46 1.399(10)
C51 C52 1.368(9)
C51 C56 1.402(9)
C52 C53 1.383(9)
C53 C54 1.385(10)
C54 C55 1.346(10)
C54 C57 1.512(10)
C55 C56 1.421(9)
C61 C62 1.392(9)
C61 C66 1.417(8)
C62 C63 1.381(9)
C63 C64 1.382(9)
C64 C65 1.387(10)
C64 C67 1.508(10)
C65 C66 1.368(9)
Fe2 Br4 2.4075(13)
Fe2 Br3 2.4470(13)
Fe2 Br1 2.4631(12)
Fe2 Br2 2.4842(13)
O1S C1S 1.404(9)

loop_
_geom_hbond_atom_site_label_D
_geom_hbond_atom_site_label_H
_geom_hbond_atom_site_label_A
_geom_hbond_distance_DH
_geom_hbond_distance_HA
_geom_hbond_distance_DA
_geom_hbond_angle_DHA
_geom_hbond_site_symmetry_A
O1S H1O Br4 0.84 2.97 3.808(15) 179.7 2_664
